data_1537395
loop_
_publ_author_name
'Hellner, E.'

_publ_section_title
;
 Die Kristallstruktur des Ca Si
;
_journal_name_full 'Zeitschrift fuer Anorganische und Allgemeine Chemie'
_journal_page_first 226
_journal_page_last 236
_journal_volume 261
_journal_year 1950
_chemical_formula_sum 'Ca Si'
_space_group_IT_number 63
_symmetry_space_group_name_Hall '-C 2c 2 (z,x,y)'
_symmetry_space_group_name_H-M 'C m c m (c,a,b)'
_cell_angle_alpha 90
_cell_angle_beta 90
_cell_angle_gamma 90
_cell_formula_units_Z 4
_cell_length_a 3.91
_cell_length_b 4.59
_cell_length_c 10.795
_cell_volume 193.737
_citation_journal_id_ASTM ZAACAB
_cod_data_source_file Hellner_ZAACAB_1950_808.cif
_cod_data_source_block Ca1Si1
_cod_original_cell_volume 193.7368
_cod_original_sg_symbol_H-M 'A m m a'
_cod_original_formula_sum 'Ca1 Si1'
_cod_database_code 1537395

loop_
_symmetry_equiv_pos_as_xyz
x,y,z
x+1/2,-y,-z
-x,y,-z
-x+1/2,-y,z
-x,-y,-z
-x-1/2,y,z
x,-y,z
x-1/2,y,-z
x,y+1/2,z+1/2
x+1/2,-y+1/2,-z+1/2
-x,y+1/2,-z+1/2
-x+1/2,-y+1/2,z+1/2
-x,-y+1/2,-z+1/2
-x-1/2,y+1/2,z+1/2
x,-y+1/2,z+1/2
x-1/2,y+1/2,-z+1/2

loop_
_atom_site_label
_atom_site_type_symbol
_atom_site_fract_x
_atom_site_fract_y
_atom_site_fract_z
_atom_site_occupancy
_atom_site_U_iso_or_equiv
Si1 Si 0.25 0 0.07 1 0.0
Ca1 Ca 0.25 0 0.36 1 0.0
